data_9001615
loop_
_publ_author_name
'Bertolo, S.'
'Nimis, P.'
'Dal Negro, A.'

_publ_section_title
;Low-Ca augite from experimental alkali basalt at 18 kbar: Structural
 variation near the miscibility gap Atomic parameters from ICSD
;
_journal_name_full 'American Mineralogist'
_journal_page_first 668
_journal_page_last 674
_journal_volume 79
_journal_year 1994
_chemical_formula_sum 'Ca0.774 Fe0.11 Mg0.901 Na0.226 O6 Si2'
_chemical_name_mineral Aegirine-augite
_space_group_IT_number 15
_symmetry_space_group_name_Hall '-C 2yc'
_symmetry_space_group_name_H-M 'C 1 2/c 1'
_cell_angle_alpha 90
_cell_angle_beta 107.60
_cell_angle_gamma 90
_cell_length_a 9.689
_cell_length_b 8.824
_cell_length_c 5.280
_cell_formula_units_Z 4
_cell_volume 430.287
_database_code_amcsd 0001667
_exptl_crystal_density_diffrn 3.341
_cod_original_formula_sum '(Ca.774 Na.226) Mg.901 Fe.11 Si2 O6'
_cod_database_code 9001615

loop_
_space_group_symop_operation_xyz
x,y,z
1/2+x,1/2+y,z
x,-y,1/2+z
1/2+x,1/2-y,1/2+z
-x,y,1/2-z
1/2-x,1/2+y,1/2-z
-x,-y,-z
1/2-x,1/2-y,-z

loop_
_atom_site_aniso_label
_atom_site_aniso_U_11
_atom_site_aniso_U_22
_atom_site_aniso_U_33
_atom_site_aniso_U_12
_atom_site_aniso_U_13
_atom_site_aniso_U_23
Ca 0.02080 0.03250 0.01960 0.00000 0.00200 0.00000
Na 0.02080 0.03250 0.01960 0.00000 0.00200 0.00000
Mg 0.01300 0.01060 0.01620 0.00000 0.00360 0.00000
Fe1 0.01300 0.01060 0.01620 0.00000 0.00360 0.00000
Si 0.01330 0.01100 0.02070 -0.00020 0.00560 -0.00120
O1 0.01430 0.01700 0.02170 0.00190 0.00490 -0.00100
O2 0.02690 0.01450 0.03340 -0.00420 0.01430 -0.00640
O3 0.01470 0.03680 0.03660 -0.00080 0.00590 -0.01910

loop_
_atom_site_label
_atom_site_fract_x
_atom_site_fract_y
_atom_site_fract_z
_atom_site_occupancy
_atom_site_U_iso_or_equiv
Ca 0.00000 0.28740 0.25000 0.77400 ?
Na 0.00000 0.28740 0.25000 0.22600 ?
Mg 0.00000 0.90560 0.25000 0.90100 ?
Fe1 0.00000 0.90560 0.25000 0.09900 ?
Si 0.29170 0.09180 0.24140 1.00000 ?
O1 0.11540 0.08680 0.14130 1.00000 ?
O2 0.36790 0.25220 0.33290 1.00000 ?
O3 0.35340 0.01740 0.00880 1.00000 ?
Fe2 0.00000 0.22290 0.25000 0.01100 0.02500

loop_
_cod_related_entry_id
_cod_related_entry_database
_cod_related_entry_code
1 AMCSD 0001667
